data_7020046
loop_
_publ_author_name
'Williams, Edward R.'
'Morris, Samuel A.'
'Weller, Mark T.'

_publ_section_title
;
 Copper(ii) fluorophosphates.
;
_journal_issue 35
_journal_name_full 'Dalton transactions (Cambridge, England : 2003)'
_journal_page_first 10845
_journal_page_last 10853
_journal_paper_doi 10.1039/c2dt31131c
_journal_volume 41
_journal_year 2012
_chemical_formula_sum 'C4 H12 Cu2 F5 N2 O8 P3'
_chemical_formula_weight 531.15
_space_group_IT_number 1
_symmetry_cell_setting triclinic
_symmetry_space_group_name_Hall 'P 1'
_symmetry_space_group_name_H-M 'P 1'
_atom_sites_solution_hydrogens geom
_atom_sites_solution_primary direct
_atom_sites_solution_secondary difmap
_audit_creation_method SHELXL-97
_audit_update_record
;
2012-05-21 # Formatted by publCIF
;
_cell_angle_alpha 71.90(2)
_cell_angle_beta 78.96(3)
_cell_angle_gamma 77.06(2)
_cell_formula_units_Z 2
_cell_length_a 6.352(3)
_cell_length_b 10.146(5)
_cell_length_c 11.602(5)
_cell_measurement_reflns_used 1526
_cell_measurement_temperature 100(2)
_cell_measurement_theta_max 31.1
_cell_measurement_theta_min 2.1
_cell_volume 686.6(6)
_computing_structure_refinement 'SHELXL-97 (Sheldrick, 2008)'
_diffrn_ambient_temperature 100(2)
_diffrn_detector CCD
_diffrn_detector_area_resol_mean 28.5714
_diffrn_measured_fraction_theta_full 0.999
_diffrn_measured_fraction_theta_max 0.887
_diffrn_measurement_device
;
AFC12 (Right): Kappa 3 circle
;
_diffrn_measurement_device_type
;
Rigaku Saturn724+ (2x2 bin mode)
;
_diffrn_measurement_method 'profile data from \w-scans'
_diffrn_measurement_specimen_support Mitegen
_diffrn_radiation_monochromator Confocal
_diffrn_radiation_type MoK\a
_diffrn_radiation_wavelength 0.71075
_diffrn_reflns_av_R_equivalents 0.0767
_diffrn_reflns_av_sigmaI/netI 0.1898
_diffrn_reflns_limit_h_max 6
_diffrn_reflns_limit_h_min -9
_diffrn_reflns_limit_k_max 14
_diffrn_reflns_limit_k_min -14
_diffrn_reflns_limit_l_max 14
_diffrn_reflns_limit_l_min -16
_diffrn_reflns_number 7547
_diffrn_reflns_theta_full 27.50
_diffrn_reflns_theta_max 31.32
_diffrn_reflns_theta_min 1.86
_diffrn_source 'Rotating Anode'
_diffrn_source_current 55.0
_diffrn_source_power 2.5
_diffrn_source_voltage 45.0
_exptl_absorpt_coefficient_mu 3.553
_exptl_absorpt_correction_T_max 0.9653
_exptl_absorpt_correction_T_min 0.9323
_exptl_absorpt_correction_type multi-scan
_exptl_crystal_colour green
_exptl_crystal_density_diffrn 2.569
_exptl_crystal_density_method 'not measured'
_exptl_crystal_description needle
_exptl_crystal_F_000 524
_exptl_crystal_size_max 0.02
_exptl_crystal_size_mid 0.01
_exptl_crystal_size_min 0.01
_refine_diff_density_max 1.287
_refine_diff_density_min -2.133
_refine_diff_density_rms 0.366
_refine_ls_abs_structure_details 'Flack H D (1983), Acta Cryst. A39, 876-881'
_refine_ls_abs_structure_Flack 0.34(6)
_refine_ls_extinction_method none
_refine_ls_goodness_of_fit_ref 0.921
_refine_ls_hydrogen_treatment mixed
_refine_ls_matrix_type full
_refine_ls_number_parameters 224
_refine_ls_number_reflns 5608
_refine_ls_number_restraints 3
_refine_ls_restrained_S_all 0.921
_refine_ls_R_factor_all 0.1463
_refine_ls_R_factor_gt 0.0900
_refine_ls_shift/su_max 0.028
_refine_ls_shift/su_mean 0.006
_refine_ls_structure_factor_coef Fsqd
_refine_ls_weighting_details 'calc w=1/[\s^2^(Fo^2^)+(0.1053P)^2^+14.6882P] where P=(Fo^2^+2Fc^2^)/3'
_refine_ls_weighting_scheme calc
_refine_ls_wR_factor_gt 0.1976
_refine_ls_wR_factor_ref 0.2581
_reflns_number_gt 3381
_reflns_number_total 5608
_reflns_threshold_expression >2\s(I)
_cod_data_source_file c2dt31131c.txt
_cod_data_source_block 2012erw039_p1
_cod_original_cell_volume 686.7(6)
_cod_original_sg_symbol_H-M P1
_cod_database_code 7020046

loop_
_symmetry_equiv_pos_as_xyz
'x, y, z'

loop_
_atom_site_label
_atom_site_type_symbol
_atom_site_fract_x
_atom_site_fract_y
_atom_site_fract_z
_atom_site_U_iso_or_equiv
_atom_site_adp_type
_atom_site_occupancy
_atom_site_symmetry_multiplicity
_atom_site_calc_flag
_atom_site_refinement_flags
F3 F 0.273(3) 0.9318(14) 0.0944(13) 0.011(3) Uiso 1 1 d .
F4 F 0.945(3) 0.2750(16) 0.4304(14) 0.019(4) Uiso 1 1 d .
F12 F -0.160(3) 0.7456(15) 0.1452(13) 0.011(3) Uiso 1 1 d .
F1 F 0.352(3) 0.4587(15) 0.3740(13) 0.011(3) Uiso 1 1 d .
O5 O 0.269(3) 0.3955(15) 0.7218(13) 0.004(3) Uiso 1 1 d .
F2 F 0.191(2) 0.9001(14) 0.4355(12) 0.012(3) Uiso 1 1 d .
O7 O -0.055(3) 0.8298(18) -0.2155(16) 0.015(4) Uiso 1 1 d .
F5 F 0.022(2) 0.2956(14) 0.0923(12) 0.011(3) Uiso 1 1 d .
O9 O 0.844(4) 0.536(2) 0.3642(18) 0.014(4) Uiso 1 1 d .
F11 F 0.357(4) 0.144(2) 0.7084(18) 0.040(5) Uani 1 1 d .
O11 O 0.075(4) 0.744(2) 0.3405(18) 0.020(4) Uiso 1 1 d .
O12 O 0.136(3) 0.4572(16) 0.1677(14) 0.003(3) Uiso 1 1 d .
O13 O 0.023(3) 0.3959(17) 0.5585(15) 0.012(4) Uiso 1 1 d .
O14 O 0.739(3) 0.4536(17) 0.1772(15) 0.008(3) Uiso 1 1 d .
O15 O 0.201(3) 0.7958(15) -0.0403(14) 0.006(3) Uiso 1 1 d .
O16 O 0.243(3) 0.6581(16) 0.5475(14) 0.008(3) Uiso 1 1 d .
O17 O 0.636(3) 0.3739(17) 0.5493(15) 0.014(4) Uiso 1 1 d .
O18 O 0.478(3) 0.746(2) 0.3461(17) 0.016(4) Uiso 1 1 d .
O19 O 0.582(3) 0.8160(15) -0.0354(14) 0.006(3) Uiso 1 1 d .
O20 O -0.038(3) 0.5592(16) -0.0217(14) 0.008(3) Uiso 1 1 d .
O23 O 0.471(3) 0.1994(19) 0.8802(17) 0.012(4) Uiso 1 1 d .
F10 F 0.077(4) 0.198(2) 0.8668(17) 0.056(6) Uani 1 1 d .
F7 F -0.269(3) 1.017(2) -0.3624(17) 0.026(4) Uiso 1 1 d .
F8 F 0.119(2) 1.0139(13) -0.3688(12) 0.005(2) Uiso 1 1 d .
N1 N 0.486(4) 0.249(2) 0.241(2) 0.012(5) Uiso 1 1 d .
H1A H 0.5968 0.2971 0.2249 0.015 Uiso 1 1 calc R
H1B H 0.3607 0.3112 0.2414 0.015 Uiso 1 1 calc R
N2 N 0.726(5) -0.036(3) 0.268(2) 0.018(5) Uiso 1 1 d .
H2A H 0.6252 -0.0920 0.2961 0.022 Uiso 1 1 calc R
H2B H 0.8572 -0.0910 0.2598 0.022 Uiso 1 1 calc R
N3 N 0.376(3) 0.6546(17) 0.7613(15) 0.006(3) Uiso 1 1 d .
H3A H 0.2502 0.7025 0.7904 0.007 Uiso 1 1 calc R
H3B H 0.3471 0.6186 0.7053 0.007 Uiso 1 1 calc R
C15 C 0.536(4) 0.749(3) 0.705(2) 0.017(5) Uiso 1 1 d .
H15A H 0.4684 0.8313 0.6472 0.020 Uiso 1 1 calc R
H15B H 0.5724 0.7799 0.7689 0.020 Uiso 1 1 calc R
C10 C 0.723(3) 0.0420(19) 0.3589(17) 0.003(3) Uiso 1 1 d .
H10A H 0.8408 0.0960 0.3335 0.003 Uiso 1 1 calc R
H10B H 0.7438 -0.0241 0.4385 0.003 Uiso 1 1 calc R
C11 C 0.680(4) 0.063(3) 0.143(2) 0.021(6) Uiso 1 1 d .
H11A H 0.8113 0.1004 0.1028 0.025 Uiso 1 1 calc R
H11B H 0.6520 0.0073 0.0948 0.025 Uiso 1 1 calc R
C12 C 0.503(7) 0.178(4) 0.142(3) 0.050(10) Uiso 1 1 d .
H12A H 0.3684 0.1440 0.1506 0.060 Uiso 1 1 calc R
H12B H 0.5180 0.2475 0.0634 0.060 Uiso 1 1 calc R
C13 C 0.494(4) 0.145(2) 0.3668(19) 0.007(4) Uiso 1 1 d .
H13A H 0.3749 0.0928 0.3872 0.009 Uiso 1 1 calc R
H13B H 0.4829 0.1934 0.4285 0.009 Uiso 1 1 calc R
O25 O 0.369(3) 0.6778(17) 0.1505(15) 0.005(3) Uiso 1 1 d .
O26 O -0.157(3) 1.0700(16) -0.1836(14) 0.005(3) Uiso 1 1 d .
C16 C 0.470(5) 0.541(3) 0.861(2) 0.021(6) Uiso 1 1 d .
H16A H 0.3687 0.4757 0.8990 0.025 Uiso 1 1 calc R
H16B H 0.4918 0.5804 0.9234 0.025 Uiso 1 1 calc R
N4 N 0.840(4) 0.574(2) 0.7390(18) 0.017(5) Uiso 1 1 d .
H4A H 0.8737 0.6109 0.7932 0.021 Uiso 1 1 calc R
H4B H 0.9663 0.5363 0.7015 0.021 Uiso 1 1 calc R
C5 C 0.706(4) 0.454(2) 0.8101(19) 0.006(4) Uiso 1 1 d .
H5A H 0.7786 0.3887 0.8773 0.008 Uiso 1 1 calc R
H5B H 0.6854 0.4035 0.7561 0.008 Uiso 1 1 calc R
C4 C 0.725(4) 0.689(2) 0.6465(19) 0.009(4) Uiso 1 1 d .
H4C H 0.8164 0.7596 0.6055 0.011 Uiso 1 1 calc R
H4D H 0.6919 0.6522 0.5857 0.011 Uiso 1 1 calc R
Cu1 Cu 0.3165(4) 0.4255(2) 0.5468(2) 0.0091(6) Uiso 1 1 d .
Cu2 Cu -0.1092(4) 0.7836(3) -0.0300(2) 0.0095(6) Uani 1 1 d .
Cu3 Cu 0.6069(8) 0.6031(4) 0.2579(4) 0.0091(3) Uani 1 1 d .
Cu4 Cu 0.1091(8) 0.6015(4) 0.2540(4) 0.0086(4) Uani 1 1 d .
P5 P 0.2507(11) 0.7564(6) 0.4127(5) 0.0049(11) Uiso 1 1 d .
P6 P 0.8496(12) 0.4112(7) 0.4763(6) 0.0080(12) Uiso 1 1 d .
P7 P -0.0826(12) 0.9796(7) -0.2765(6) 0.0097(13) Uiso 1 1 d .
P8 P 0.3565(13) 0.8094(7) 0.0344(6) 0.0104(13) Uani 1 1 d .
P9 P 0.3053(12) 0.2339(7) 0.7903(6) 0.0117(13) Uiso 1 1 d .
P10 P -0.0378(14) 0.4609(8) 0.0964(7) 0.0165(15) Uiso 1 1 d .

loop_
_atom_site_aniso_label
_atom_site_aniso_U_11
_atom_site_aniso_U_22
_atom_site_aniso_U_33
_atom_site_aniso_U_23
_atom_site_aniso_U_13
_atom_site_aniso_U_12
F11 0.052(11) 0.034(8) 0.034(9) -0.018(7) -0.013(8) 0.014(7)
F10 0.060(13) 0.072(13) 0.020(9) 0.000(8) 0.006(8) -0.008(10)
Cu2 0.0070(12) 0.0153(11) 0.0052(10) -0.0017(7) -0.0014(8) -0.0013(9)
Cu3 0.0080(8) 0.0099(7) 0.0081(7) -0.0017(5) -0.0018(6) 0.0004(6)
Cu4 0.0092(8) 0.0098(8) 0.0075(8) -0.0048(6) -0.0010(6) 0.0005(7)
P8 0.011(3) 0.007(2) 0.011(2) 0.0002(16) -0.0031(17) 0.0014(19)

loop_
_atom_type_symbol
_atom_type_description
_atom_type_scat_dispersion_real
_atom_type_scat_dispersion_imag
_atom_type_scat_source
C C 0.0033 0.0016 'International Tables Vol C Tables 4.2.6.8 and 6.1.1.4'
H H 0.0000 0.0000 'International Tables Vol C Tables 4.2.6.8 and 6.1.1.4'
N N 0.0061 0.0033 'International Tables Vol C Tables 4.2.6.8 and 6.1.1.4'
O O 0.0106 0.0060 'International Tables Vol C Tables 4.2.6.8 and 6.1.1.4'
F F 0.0171 0.0103 'International Tables Vol C Tables 4.2.6.8 and 6.1.1.4'
P P 0.1023 0.0942 'International Tables Vol C Tables 4.2.6.8 and 6.1.1.4'
Cu Cu 0.3201 1.2651 'International Tables Vol C Tables 4.2.6.8 and 6.1.1.4'

loop_
_geom_angle_atom_site_label_1
_geom_angle_atom_site_label_2
_geom_angle_atom_site_label_3
_geom_angle
_geom_angle_site_symmetry_1
_geom_angle_site_symmetry_3
Cu2 F12 Cu3 120.5(7) . 1_455
Cu2 F12 Cu4 117.9(7) . .
Cu3 F12 Cu4 89.2(5) 1_455 .
Cu1 F1 Cu4 123.9(8) . .
Cu1 F1 Cu3 116.8(7) . .
Cu4 F1 Cu3 87.3(5) . .
P9 O5 Cu1 110.7(9) . .
P7 O7 Cu2 113.6(11) . .
P6 O9 Cu3 124.9(12) . .
P6 O9 Cu4 124.8(13) . 1_655
Cu3 O9 Cu4 104.8(9) . 1_655
P5 O11 Cu4 124.4(13) . .
P10 O12 Cu4 120.5(10) . .
P6 O13 Cu1 140.5(11) 1_455 .
P10 O14 Cu3 119.5(10) 1_655 .
P8 O15 Cu2 140.9(10) . .
P5 O16 Cu1 110.0(8) . .
P6 O17 Cu1 142.0(11) . .
P5 O18 Cu3 123.2(11) . .
P8 O19 Cu2 147.8(10) . 1_655
P10 O20 Cu2 117.1(9) . .
C13 N1 C12 112(2) . .
C13 N1 H1A 109.1 . .
C12 N1 H1A 109.1 . .
C13 N1 H1B 109.1 . .
C12 N1 H1B 109.1 . .
H1A N1 H1B 107.9 . .
C10 N2 C11 113(2) . .
C10 N2 H2A 109.1 . .
C11 N2 H2A 109.1 . .
C10 N2 H2B 109.1 . .
C11 N2 H2B 109.1 . .
H2A N2 H2B 107.8 . .
C16 N3 C15 108(2) . .
C16 N3 H3A 110.2 . .
C15 N3 H3A 110.2 . .
C16 N3 H3B 110.2 . .
C15 N3 H3B 110.2 . .
H3A N3 H3B 108.5 . .
C4 C15 N3 115(2) . .
C4 C15 H15A 108.6 . .
N3 C15 H15A 108.6 . .
C4 C15 H15B 108.6 . .
N3 C15 H15B 108.6 . .
H15A C15 H15B 107.6 . .
N2 C10 C13 108.3(19) . .
N2 C10 H10A 110.0 . .
C13 C10 H10A 110.0 . .
N2 C10 H10B 110.0 . .
C13 C10 H10B 110.0 . .
H10A C10 H10B 108.4 . .
C12 C11 N2 116(3) . .
C12 C11 H11A 108.2 . .
N2 C11 H11A 108.2 . .
C12 C11 H11B 108.2 . .
N2 C11 H11B 108.2 . .
H11A C11 H11B 107.3 . .
C11 C12 N1 115(3) . .
C11 C12 H12A 108.6 . .
N1 C12 H12A 108.5 . .
C11 C12 H12B 108.5 . .
N1 C12 H12B 108.6 . .
H12A C12 H12B 107.5 . .
N1 C13 C10 105.5(17) . .
N1 C13 H13A 110.6 . .
C10 C13 H13A 110.6 . .
N1 C13 H13B 110.7 . .
C10 C13 H13B 110.6 . .
H13A C13 H13B 108.8 . .
P8 O25 Cu4 124.3(11) . .
P8 O25 Cu3 127.3(10) . .
Cu4 O25 Cu3 104.7(8) . .
N3 C16 C5 110.9(19) . .
N3 C16 H16A 109.5 . .
C5 C16 H16A 109.5 . .
N3 C16 H16B 109.5 . .
C5 C16 H16B 109.5 . .
H16A C16 H16B 108.0 . .
C4 N4 C5 113.9(19) . .
C4 N4 H4A 108.8 . .
C5 N4 H4A 108.8 . .
C4 N4 H4B 108.8 . .
C5 N4 H4B 108.8 . .
H4A N4 H4B 107.7 . .
N4 C5 C16 103.6(17) . .
N4 C5 H5A 111.0 . .
C16 C5 H5A 111.0 . .
N4 C5 H5B 111.0 . .
C16 C5 H5B 111.0 . .
H5A C5 H5B 109.0 . .
C15 C4 N4 108.2(19) . .
C15 C4 H4C 110.1 . .
N4 C4 H4C 110.1 . .
C15 C4 H4D 110.1 . .
N4 C4 H4D 110.1 . .
H4C C4 H4D 108.4 . .
F1 Cu1 O13 90.5(7) . .
F1 Cu1 O5 177.9(8) . .
O13 Cu1 O5 87.9(7) . .
F1 Cu1 O17 91.4(7) . .
O13 Cu1 O17 157.2(7) . .
O5 Cu1 O17 90.6(7) . .
F1 Cu1 O16 97.0(6) . .
O13 Cu1 O16 99.2(7) . .
O5 Cu1 O16 82.0(6) . .
O17 Cu1 O16 103.1(7) . .
F12 Cu2 O19 90.4(7) . 1_455
F12 Cu2 O15 93.5(7) . .
O19 Cu2 O15 167.3(6) 1_455 .
F12 Cu2 O7 178.2(7) . .
O19 Cu2 O7 89.9(7) 1_455 .
O15 Cu2 O7 85.8(7) . .
F12 Cu2 O20 93.1(6) . .
O19 Cu2 O20 98.2(6) 1_455 .
O15 Cu2 O20 93.7(6) . .
O7 Cu2 O20 88.6(6) . .
O18 Cu3 O14 177.3(10) . .
O18 Cu3 O9 88.8(8) . .
O14 Cu3 O9 89.3(8) . .
O18 Cu3 O25 89.8(8) . .
O14 Cu3 O25 92.2(7) . .
O9 Cu3 O25 178.1(9) . .
O18 Cu3 F12 88.4(7) . 1_655
O14 Cu3 F12 93.1(6) . 1_655
O9 Cu3 F12 81.1(7) . 1_655
O25 Cu3 F12 97.6(6) . 1_655
O18 Cu3 F1 90.8(7) . .
O14 Cu3 F1 87.8(6) . .
O9 Cu3 F1 100.5(7) . .
O25 Cu3 F1 80.8(6) . .
F12 Cu3 F1 178.2(8) 1_655 .
O11 Cu4 O12 178.8(11) . .
O11 Cu4 O25 88.1(8) . .
O12 Cu4 O25 93.0(7) . .
O11 Cu4 O9 87.8(8) . 1_455
O12 Cu4 O9 91.1(7) . 1_455
O25 Cu4 O9 175.9(9) . 1_455
O11 Cu4 F1 90.6(8) . .
O12 Cu4 F1 90.0(6) . .
O25 Cu4 F1 84.3(7) . .
O9 Cu4 F1 96.0(7) 1_455 .
O11 Cu4 F12 87.4(7) . .
O12 Cu4 F12 91.9(6) . .
O25 Cu4 F12 99.8(7) . .
O9 Cu4 F12 79.7(7) 1_455 .
F1 Cu4 F12 175.4(7) . .
O18 P5 F2 106.8(10) . .
O18 P5 O11 114.5(11) . .
F2 P5 O11 107.5(10) . .
O18 P5 O16 111.7(11) . .
F2 P5 O16 100.7(8) . .
O11 P5 O16 114.3(10) . .
O9 P6 O17 118.6(12) . .
O9 P6 O13 115.8(11) . 1_655
O17 P6 O13 112.6(10) . 1_655
O9 P6 F4 106.8(10) . .
O17 P6 F4 100.8(10) . .
O13 P6 F4 98.7(10) 1_655 .
O7 P7 F8 110.0(10) . .
O7 P7 O26 112.1(10) . .
F8 P7 O26 115.8(8) . .
O7 P7 F7 108.0(11) . .
F8 P7 F7 102.6(10) . .
O26 P7 F7 107.6(10) . .
O15 P8 O19 112.3(9) . .
O15 P8 F3 113.3(9) . .
O19 P8 F3 112.0(9) . .
O15 P8 O25 108.2(9) . .
O19 P8 O25 109.0(10) . .
F3 P8 O25 101.3(9) . .
F11 P9 O23 113.3(12) . .
F11 P9 O5 113.5(11) . .
O23 P9 O5 110.1(10) . .
F11 P9 F10 103.6(13) . .
O23 P9 F10 108.3(12) . .
O5 P9 F10 107.5(11) . .
O20 P10 O12 116.3(10) . .
O20 P10 O14 116.5(11) . 1_455
O12 P10 O14 111.8(10) . 1_455
O20 P10 F5 113.2(9) . .
O12 P10 F5 98.3(9) . .
O14 P10 F5 97.7(9) 1_455 .

loop_
_geom_bond_atom_site_label_1
_geom_bond_atom_site_label_2
_geom_bond_distance
_geom_bond_site_symmetry_2
F3 P8 1.552(15) .
F4 P6 1.587(17) .
F12 Cu2 1.924(15) .
F12 Cu3 2.246(16) 1_455
F12 Cu4 2.281(16) .
F1 Cu1 1.904(15) .
F1 Cu4 2.235(16) .
F1 Cu3 2.362(15) .
O5 P9 1.570(16) .
O5 Cu1 1.931(15) .
F2 P5 1.514(14) .
O7 P7 1.449(18) .
O7 Cu2 2.033(18) .
F5 P10 1.648(15) .
O9 P6 1.50(2) .
O9 Cu3 1.99(2) .
O9 Cu4 2.02(2) 1_655
F11 P9 1.456(19) .
O11 P5 1.56(2) .
O11 Cu4 1.96(2) .
O12 P10 1.491(18) .
O12 Cu4 1.976(15) .
O13 P6 1.54(2) 1_455
O13 Cu1 1.928(19) .
O14 P10 1.547(19) 1_655
O14 Cu3 1.973(17) .
O15 P8 1.489(18) .
O15 Cu2 1.977(17) .
O16 P5 1.571(17) .
O16 Cu1 2.304(16) .
O17 P6 1.516(19) .
O17 Cu1 1.981(19) .
O18 P5 1.50(2) .
O18 Cu3 1.97(2) .
O19 P8 1.508(18) .
O19 Cu2 1.926(17) 1_655
O20 P10 1.422(17) .
O20 Cu2 2.194(16) .
O23 P9 1.53(2) .
F10 P9 1.60(2) .
F7 P7 1.60(2) .
F8 P7 1.533(14) .
N1 C13 1.51(3) .
N1 C12 1.51(4) .
N1 H1A 0.9000 .
N1 H1B 0.9000 .
N2 C10 1.50(3) .
N2 C11 1.52(4) .
N2 H2A 0.9000 .
N2 H2B 0.9000 .
N3 C16 1.47(3) .
N3 C15 1.47(3) .
N3 H3A 0.9000 .
N3 H3B 0.9000 .
C15 C4 1.38(3) .
C15 H15A 0.9700 .
C15 H15B 0.9700 .
C10 C13 1.60(3) .
C10 H10A 0.9700 .
C10 H10B 0.9700 .
C11 C12 1.43(5) .
C11 H11A 0.9700 .
C11 H11B 0.9700 .
C12 H12A 0.9700 .
C12 H12B 0.9700 .
C13 H13A 0.9700 .
C13 H13B 0.9700 .
O25 P8 1.574(18) .
O25 Cu4 1.999(18) .
O25 Cu3 2.010(19) .
O26 P7 1.566(17) .
C16 C5 1.67(4) .
C16 H16A 0.9700 .
C16 H16B 0.9700 .
N4 C4 1.48(3) .
N4 C5 1.57(3) .
N4 H4A 0.9000 .
N4 H4B 0.9000 .
C5 H5A 0.9700 .
C5 H5B 0.9700 .
C4 H4C 0.9700 .
C4 H4D 0.9700 .
Cu2 O19 1.926(17) 1_455
Cu3 F12 2.246(16) 1_655
Cu4 O9 2.02(2) 1_455
P6 O13 1.54(2) 1_655
P10 O14 1.547(19) 1_455
